data_7222489
loop_
_publ_author_name
'Glaser, J.'
'Schmitt, R.'
'Meyer, H.J.'

_publ_section_title
;
 Neue Strukturverfeinerung und Eigenschaften von Cr3 C2
;
_journal_name_full
;
Zeitschrift fuer Naturforschung, Teil B. Anorganische Chemie, Organische 
Chemie (42,1987-)
;
_journal_page_first 929
_journal_page_last 933
_journal_volume 58
_journal_year 2003
_chemical_formula_sum 'C2 Cr3'
_chemical_name_systematic 'Cr3 C2'
_space_group_IT_number 62
_symmetry_space_group_name_Hall '-P 2ac 2n'
_symmetry_space_group_name_H-M 'P n m a'
_cell_angle_alpha 90
_cell_angle_beta 90
_cell_angle_gamma 90
_cell_formula_units_Z 4
_cell_length_a 5.5399
_cell_length_b 2.8327
_cell_length_c 11.4936
_cell_volume 180.368
_citation_journal_id_ASTM ZNBSEN
_cod_data_source_file Glaser_ZNBSEN_2003_866.cif
_cod_data_source_block C2Cr3
_cod_original_cell_volume 180.3676
_cod_database_code 7222489

loop_
_symmetry_equiv_pos_as_xyz
x,y,z
-x+1/2,-y,z+1/2
x+1/2,-y+1/2,-z+1/2
-x,y+1/2,-z
-x,-y,-z
x-1/2,y,-z-1/2
-x-1/2,y-1/2,z-1/2
x,-y-1/2,z

loop_
_atom_site_label
_atom_site_type_symbol
_atom_site_fract_x
_atom_site_fract_y
_atom_site_fract_z
_atom_site_occupancy
_atom_site_U_iso_or_equiv
C1 C 0.7409 0.75 0.45311 1.01 0.0
Cr2 Cr 0.31863 0.25 0.72646 1 0.0
C2 C 0.1004 0.75 0.79423 0.99 0.0
Cr3 Cr 0.98358 0.25 0.40176 1 0.0
Cr1 Cr 0.63115 0.25 0.56869 1 0.0
